data_4107078
loop_
_publ_author_name
'Wai Yiu Hung'
'Bin Liu'
'Wangge Shou'
'Ting Bin Wen'
'Chuan Shi'
'Herman H.-Y. Sung'
'Ian D. Williams'
'Zhenyang Lin'
'Guochen Jia'

_publ_section_title
;
 Electrophilic Substitution Reactions of Metallabenzynes
;
_journal_name_full 'Journal of the American Chemical Society'
_journal_page_first 18350
_journal_page_last 18360
_journal_paper_doi 10.1021/ja207315h
_journal_volume 133
_journal_year 2011
_chemical_formula_moiety 'C45 H44 Cl2 N O2 Os P2 Si'
_chemical_formula_sum 'C45 H44 Cl2 N O2 Os P2 Si'
_chemical_formula_weight 981.94
_chemical_name_systematic
; 
 ? 
;
_space_group_IT_number 2
_symmetry_cell_setting triclinic
_symmetry_space_group_name_Hall '-P 1'
_symmetry_space_group_name_H-M 'P -1'
_atom_sites_solution_hydrogens geom
_atom_sites_solution_primary direct
_atom_sites_solution_secondary difmap
_audit_creation_method SHELXL-97
_cell_angle_alpha 83.779(2)
_cell_angle_beta 72.020(2)
_cell_angle_gamma 75.575(2)
_cell_formula_units_Z 2
_cell_length_a 12.0580(10)
_cell_length_b 12.4671(10)
_cell_length_c 14.8212(12)
_cell_measurement_reflns_used 1141
_cell_measurement_temperature 100(2)
_cell_measurement_theta_max 19.856
_cell_measurement_theta_min 2.184
_cell_volume 2051.2(3)
_computing_structure_refinement 'SHELXL-97 (Sheldrick, 1997)'
_computing_structure_solution 'SHELXS-97 (Sheldrick, 1990)'
_diffrn_ambient_temperature 100(2)
_diffrn_detector_area_resol_mean 8
_diffrn_measured_fraction_theta_full 0.971
_diffrn_measured_fraction_theta_max 0.971
_diffrn_measurement_device_type 'Bruker SMART APEX CCD area detector'
_diffrn_measurement_method '\w and \f scans'
_diffrn_radiation_monochromator graphite
_diffrn_radiation_source 'fine-focus sealed tube'
_diffrn_radiation_type MoK\a
_diffrn_radiation_wavelength 0.71073
_diffrn_reflns_av_R_equivalents 0.0518
_diffrn_reflns_av_sigmaI/netI 0.1211
_diffrn_reflns_limit_h_max 14
_diffrn_reflns_limit_h_min -14
_diffrn_reflns_limit_k_max 15
_diffrn_reflns_limit_k_min -14
_diffrn_reflns_limit_l_max 18
_diffrn_reflns_limit_l_min -13
_diffrn_reflns_number 11155
_diffrn_reflns_theta_full 26.00
_diffrn_reflns_theta_max 26.00
_diffrn_reflns_theta_min 1.97
_exptl_absorpt_coefficient_mu 3.385
_exptl_absorpt_correction_T_max 1.00
_exptl_absorpt_correction_T_min 0.855
_exptl_absorpt_correction_type multi-scan
_exptl_absorpt_process_details SADABS
_exptl_crystal_colour brown
_exptl_crystal_density_diffrn 1.590
_exptl_crystal_description bar
_exptl_crystal_F_000 982
_exptl_crystal_size_max 0.22
_exptl_crystal_size_mid 0.14
_exptl_crystal_size_min 0.08
_refine_diff_density_max 1.444
_refine_diff_density_min -1.420
_refine_diff_density_rms 0.180
_refine_ls_extinction_method none
_refine_ls_goodness_of_fit_ref 1.002
_refine_ls_hydrogen_treatment constr
_refine_ls_matrix_type full
_refine_ls_number_parameters 505
_refine_ls_number_reflns 7827
_refine_ls_number_restraints 29
_refine_ls_restrained_S_all 1.003
_refine_ls_R_factor_all 0.0862
_refine_ls_R_factor_gt 0.0613
_refine_ls_shift/su_max 0.000
_refine_ls_shift/su_mean 0.000
_refine_ls_structure_factor_coef Fsqd
_refine_ls_weighting_details 'calc w=1/[\s^2^(Fo^2^)+(0.0253P)^2^+0.0000P] where P=(Fo^2^+2Fc^2^)/3'
_refine_ls_weighting_scheme calc
_refine_ls_wR_factor_gt 0.0993
_refine_ls_wR_factor_ref 0.1069
_reflns_number_gt 6101
_reflns_number_total 7827
_reflns_threshold_expression >2sigma(I)
_cod_data_source_file ja207315h_si_002.cif
_cod_data_source_block bin28
_cod_depositor_comments
;
The following automatic conversions were performed:

'_refine_ls_hydrogen_treatment' value 'Constr' changed to 'constr'
according to the built-in table from CIF Core dictionary named
'cif_core.dic' version 2.4.1 from 2010-06-29.

Automatic conversion script
Id: cif_fix_values 1715 2011-07-08 13:25:40Z adriana 
;
_cod_database_code 4107078

loop_
_symmetry_equiv_pos_as_xyz
'x, y, z'
'-x, -y, -z'

loop_
_atom_site_label
_atom_site_type_symbol
_atom_site_fract_x
_atom_site_fract_y
_atom_site_fract_z
_atom_site_U_iso_or_equiv
_atom_site_adp_type
_atom_site_occupancy
_atom_site_symmetry_multiplicity
_atom_site_calc_flag
_atom_site_refinement_flags
_atom_site_disorder_assembly
_atom_site_disorder_group
Os1 Os 0.40875(3) 0.27384(3) 0.20606(2) 0.01740(10) Uani 1 1 d . A .
P1 P 0.61861(19) 0.21453(18) 0.19081(15) 0.0216(5) Uani 1 1 d . . .
P2 P 0.20322(19) 0.31720(18) 0.20577(16) 0.0235(5) Uani 1 1 d . . .
Cl1 Cl 0.40954(18) 0.08279(17) 0.19240(15) 0.0288(5) Uani 1 1 d . . .
Cl2 Cl 0.46019(17) 0.34623(16) 0.05154(14) 0.0231(5) Uani 1 1 d . . .
C1 C 0.3951(6) 0.4144(6) 0.2606(5) 0.0180(17) Uani 1 1 d . A .
C2 C 0.3598(7) 0.4130(6) 0.3595(5) 0.0217(19) Uani 1 1 d D . .
C3 C 0.3340(16) 0.5287(10) 0.3927(8) 0.026(5) Uani 0.50 1 d PDU A 1
H3A H 0.2459 0.5578 0.4038 0.032 Uiso 0.50 1 calc PR A 1
C6 C 0.3566(19) 0.5428(17) 0.4870(11) 0.053(6) Uani 0.50 1 d PDU A 1
H6A H 0.3168 0.4946 0.5365 0.079 Uiso 0.50 1 calc PR A 1
H6B H 0.3246 0.6202 0.5055 0.079 Uiso 0.50 1 calc PR A 1
H6C H 0.4429 0.5227 0.4791 0.079 Uiso 0.50 1 calc PR A 1
C3A C 0.3720(15) 0.5184(11) 0.3947(8) 0.012(4) Uani 0.50 1 d PDU A 2
H3AA H 0.4446 0.5021 0.4175 0.015 Uiso 0.50 1 calc PR A 2
C6A C 0.2598(17) 0.5752(18) 0.4748(14) 0.068(7) Uani 0.50 1 d PDU A 2
H6AA H 0.2443 0.5233 0.5293 0.101 Uiso 0.50 1 calc PR A 2
H6AB H 0.1900 0.5964 0.4507 0.101 Uiso 0.50 1 calc PR A 2
H6AC H 0.2749 0.6415 0.4945 0.101 Uiso 0.50 1 calc PR A 2
C4 C 0.3921(8) 0.5909(7) 0.3053(5) 0.032(2) Uani 1 1 d D . .
C5 C 0.4137(7) 0.5258(6) 0.2303(6) 0.0214(19) Uani 1 1 d . A .
H5A H 0.4381 0.5503 0.1657 0.026 Uiso 1 1 calc R . .
N1 N 0.3369(6) 0.3220(6) 0.4058(5) 0.0269(17) Uani 1 1 d . A .
O1 O 0.3559(5) 0.2385(5) 0.3525(4) 0.0288(14) Uani 1 1 d . . .
O2 O 0.2984(6) 0.3079(5) 0.4939(4) 0.0419(17) Uani 1 1 d . . .
Si1 Si 0.4100(2) 0.7374(2) 0.29551(17) 0.0316(6) Uani 1 1 d . A .
C71 C 0.5234(10) 0.7440(9) 0.3549(8) 0.065(4) Uani 1 1 d . . .
H71A H 0.5337 0.8201 0.3503 0.097 Uiso 1 1 calc R A .
H71B H 0.6000 0.6945 0.3237 0.097 Uiso 1 1 calc R . .
H71C H 0.4963 0.7208 0.4218 0.097 Uiso 1 1 calc R . .
C72 C 0.2675(8) 0.8315(8) 0.3493(7) 0.054(3) Uani 1 1 d . . .
H72A H 0.2787 0.9074 0.3439 0.081 Uiso 1 1 calc R A .
H72B H 0.2376 0.8100 0.4165 0.081 Uiso 1 1 calc R . .
H72C H 0.2094 0.8276 0.3165 0.081 Uiso 1 1 calc R . .
C73 C 0.4633(8) 0.7728(7) 0.1682(6) 0.034(2) Uani 1 1 d . . .
H73A H 0.4744 0.8488 0.1599 0.050 Uiso 1 1 calc R A .
H73B H 0.4041 0.7667 0.1373 0.050 Uiso 1 1 calc R . .
H73C H 0.5397 0.7216 0.1395 0.050 Uiso 1 1 calc R . .
C11 C 0.6857(7) 0.3254(6) 0.2013(6) 0.0238(19) Uani 1 1 d . . .
C12 C 0.6844(7) 0.4133(6) 0.1321(6) 0.0232(19) Uani 1 1 d . . .
H12A H 0.6504 0.4113 0.0825 0.028 Uiso 1 1 calc R . .
C13 C 0.7317(7) 0.5011(7) 0.1362(6) 0.030(2) Uani 1 1 d . . .
H13A H 0.7307 0.5591 0.0891 0.035 Uiso 1 1 calc R . .
C14 C 0.7808(7) 0.5065(7) 0.2075(6) 0.033(2) Uani 1 1 d . . .
H14A H 0.8125 0.5683 0.2101 0.040 Uiso 1 1 calc R . .
C15 C 0.7834(8) 0.4218(8) 0.2751(6) 0.041(3) Uani 1 1 d . . .
H15A H 0.8173 0.4251 0.3245 0.050 Uiso 1 1 calc R . .
C16 C 0.7364(8) 0.3310(7) 0.2717(6) 0.031(2) Uani 1 1 d . . .
H16A H 0.7396 0.2725 0.3183 0.038 Uiso 1 1 calc R . .
C21 C 0.6539(7) 0.1079(7) 0.2788(6) 0.0240(19) Uani 1 1 d . . .
C22 C 0.6069(7) 0.1345(8) 0.3758(6) 0.029(2) Uani 1 1 d . . .
H22A H 0.5599 0.2063 0.3944 0.035 Uiso 1 1 calc R . .
C23 C 0.6313(8) 0.0523(8) 0.4437(6) 0.034(2) Uani 1 1 d . . .
H23A H 0.5990 0.0682 0.5091 0.041 Uiso 1 1 calc R . .
C24 C 0.7004(9) -0.0501(8) 0.4177(7) 0.042(3) Uani 1 1 d . . .
H24A H 0.7179 -0.1040 0.4648 0.050 Uiso 1 1 calc R . .
C25 C 0.7448(8) -0.0757(8) 0.3236(8) 0.042(3) Uani 1 1 d . . .
H25A H 0.7903 -0.1483 0.3060 0.050 Uiso 1 1 calc R . .
C26 C 0.7235(7) 0.0042(7) 0.2535(7) 0.033(2) Uani 1 1 d . . .
H26A H 0.7571 -0.0131 0.1883 0.039 Uiso 1 1 calc R . .
C31 C 0.7155(7) 0.1567(6) 0.0787(5) 0.0208(18) Uani 1 1 d . . .
C32 C 0.8372(7) 0.1564(7) 0.0522(6) 0.029(2) Uani 1 1 d . . .
H32A H 0.8676 0.1902 0.0911 0.034 Uiso 1 1 calc R . .
C33 C 0.9149(8) 0.1064(7) -0.0317(7) 0.038(2) Uani 1 1 d . . .
H33A H 0.9978 0.1053 -0.0486 0.046 Uiso 1 1 calc R . .
C34 C 0.8713(8) 0.0583(7) -0.0908(6) 0.033(2) Uani 1 1 d . . .
H34A H 0.9238 0.0257 -0.1481 0.040 Uiso 1 1 calc R . .
C35 C 0.7525(8) 0.0586(7) -0.0649(6) 0.035(2) Uani 1 1 d . . .
H35A H 0.7222 0.0265 -0.1049 0.042 Uiso 1 1 calc R . .
C36 C 0.6753(7) 0.1054(6) 0.0190(6) 0.0242(19) Uani 1 1 d . . .
H36A H 0.5933 0.1027 0.0365 0.029 Uiso 1 1 calc R . .
C41 C 0.1064(7) 0.2375(7) 0.2896(6) 0.0245(19) Uani 1 1 d . . .
C42 C 0.0919(8) 0.2371(8) 0.3875(6) 0.040(3) Uani 1 1 d . . .
H42A H 0.1308 0.2808 0.4107 0.048 Uiso 1 1 calc R . .
C43 C 0.0213(8) 0.1734(9) 0.4500(7) 0.048(3) Uani 1 1 d . . .
H43A H 0.0132 0.1731 0.5158 0.058 Uiso 1 1 calc R . .
C44 C -0.0370(9) 0.1110(9) 0.4193(7) 0.046(3) Uani 1 1 d . . .
H44A H -0.0865 0.0686 0.4633 0.055 Uiso 1 1 calc R . .
C45 C -0.0236(7) 0.1101(7) 0.3242(6) 0.033(2) Uani 1 1 d . . .
H45A H -0.0636 0.0664 0.3022 0.039 Uiso 1 1 calc R . .
C46 C 0.0480(7) 0.1724(7) 0.2598(6) 0.027(2) Uani 1 1 d . . .
H46A H 0.0570 0.1702 0.1940 0.032 Uiso 1 1 calc R . .
C51 C 0.1775(7) 0.3008(7) 0.0929(6) 0.026(2) Uani 1 1 d . . .
C52 C 0.2573(7) 0.2246(7) 0.0290(6) 0.0248(19) Uani 1 1 d . . .
H52A H 0.3296 0.1842 0.0409 0.030 Uiso 1 1 calc R . .
C53 C 0.2320(8) 0.2066(7) -0.0529(6) 0.028(2) Uani 1 1 d . . .
H53A H 0.2863 0.1536 -0.0966 0.033 Uiso 1 1 calc R . .
C54 C 0.1258(8) 0.2675(8) -0.0700(6) 0.034(2) Uani 1 1 d . . .
H54A H 0.1084 0.2564 -0.1262 0.040 Uiso 1 1 calc R . .
C55 C 0.0464(7) 0.3435(7) -0.0059(6) 0.028(2) Uani 1 1 d . . .
H55A H -0.0258 0.3839 -0.0180 0.034 Uiso 1 1 calc R . .
C56 C 0.0704(7) 0.3618(7) 0.0761(6) 0.031(2) Uani 1 1 d . . .
H56A H 0.0157 0.4145 0.1200 0.037 Uiso 1 1 calc R . .
C61 C 0.1312(7) 0.4626(7) 0.2309(6) 0.028(2) Uani 1 1 d . . .
C62 C 0.0403(8) 0.4985(8) 0.3115(7) 0.040(2) Uani 1 1 d . . .
H62A H 0.0077 0.4468 0.3577 0.048 Uiso 1 1 calc R . .
C63 C -0.0032(9) 0.6122(10) 0.3243(8) 0.055(3) Uani 1 1 d . . .
H63A H -0.0678 0.6372 0.3789 0.066 Uiso 1 1 calc R . .
C64 C 0.0448(10) 0.6898(9) 0.2597(9) 0.053(3) Uani 1 1 d . . .
H64A H 0.0143 0.7668 0.2703 0.064 Uiso 1 1 calc R . .
C65 C 0.1376(9) 0.6535(8) 0.1797(8) 0.044(3) Uani 1 1 d . . .
H65A H 0.1726 0.7051 0.1350 0.053 Uiso 1 1 calc R . .
C66 C 0.1779(8) 0.5429(7) 0.1660(7) 0.037(2) Uani 1 1 d . . .
H66A H 0.2406 0.5186 0.1102 0.044 Uiso 1 1 calc R . .

loop_
_atom_site_aniso_label
_atom_site_aniso_U_11
_atom_site_aniso_U_22
_atom_site_aniso_U_33
_atom_site_aniso_U_23
_atom_site_aniso_U_13
_atom_site_aniso_U_12
Os1 0.01871(17) 0.01520(17) 0.02133(18) 0.00147(12) -0.00896(13) -0.00631(12)
P1 0.0233(12) 0.0188(12) 0.0262(13) 0.0010(9) -0.0105(10) -0.0076(10)
P2 0.0250(12) 0.0200(12) 0.0278(14) -0.0032(10) -0.0110(10) -0.0042(10)
Cl1 0.0306(12) 0.0191(11) 0.0424(14) 0.0007(9) -0.0157(10) -0.0100(9)
Cl2 0.0278(11) 0.0212(11) 0.0239(12) -0.0003(8) -0.0111(9) -0.0079(9)
C1 0.010(4) 0.020(4) 0.019(4) 0.000(3) -0.003(3) 0.003(3)
C2 0.031(5) 0.024(5) 0.014(4) 0.005(3) -0.009(4) -0.012(4)
C3 0.022(7) 0.030(7) 0.029(7) -0.002(4) -0.012(5) -0.003(4)
C6 0.053(6) 0.053(6) 0.052(6) -0.0017(10) -0.0153(19) -0.0122(16)
C3A 0.012(4) 0.012(4) 0.013(4) -0.0007(10) -0.0036(16) -0.0028(14)
C6A 0.073(8) 0.062(8) 0.061(8) -0.001(5) -0.010(5) -0.017(5)
C4 0.043(6) 0.030(5) 0.026(5) -0.007(4) -0.006(4) -0.014(4)
C5 0.020(4) 0.017(5) 0.029(5) 0.003(4) -0.006(4) -0.011(4)
N1 0.028(4) 0.036(5) 0.018(4) 0.001(3) -0.005(3) -0.012(4)
O1 0.039(4) 0.021(3) 0.028(4) 0.008(3) -0.012(3) -0.012(3)
O2 0.061(5) 0.048(4) 0.020(4) 0.012(3) -0.012(3) -0.023(4)
Si1 0.0406(16) 0.0264(15) 0.0286(15) -0.0061(11) -0.0037(12) -0.0150(12)
C71 0.098(10) 0.059(8) 0.064(8) 0.012(6) -0.050(7) -0.041(7)
C72 0.053(7) 0.046(7) 0.062(8) -0.012(5) 0.003(6) -0.028(6)
C73 0.046(6) 0.022(5) 0.031(6) 0.005(4) -0.008(5) -0.012(4)
C11 0.024(5) 0.014(4) 0.037(5) -0.004(4) -0.015(4) -0.002(4)
C12 0.021(4) 0.014(4) 0.037(5) -0.001(4) -0.013(4) -0.001(3)
C13 0.028(5) 0.026(5) 0.031(5) 0.002(4) -0.003(4) -0.008(4)
C14 0.031(5) 0.034(6) 0.038(6) -0.005(4) -0.005(4) -0.020(4)
C15 0.053(7) 0.057(7) 0.027(6) 0.005(5) -0.022(5) -0.025(6)
C16 0.043(6) 0.031(5) 0.029(5) 0.008(4) -0.017(4) -0.022(5)
C21 0.014(4) 0.026(5) 0.036(5) 0.004(4) -0.012(4) -0.007(4)
C22 0.029(5) 0.039(6) 0.022(5) 0.008(4) -0.010(4) -0.012(4)
C23 0.035(5) 0.048(7) 0.025(5) 0.011(4) -0.015(4) -0.017(5)
C24 0.050(7) 0.033(6) 0.053(7) 0.023(5) -0.025(6) -0.026(5)
C25 0.042(6) 0.025(6) 0.067(8) -0.001(5) -0.029(6) -0.007(5)
C26 0.025(5) 0.033(6) 0.042(6) -0.006(4) -0.012(4) -0.004(4)
C31 0.026(5) 0.012(4) 0.024(5) 0.004(3) -0.010(4) -0.005(4)
C32 0.031(5) 0.022(5) 0.037(6) -0.006(4) -0.012(4) -0.008(4)
C33 0.025(5) 0.020(5) 0.057(7) -0.002(5) 0.003(5) -0.003(4)
C34 0.044(6) 0.025(5) 0.032(6) -0.004(4) -0.008(5) -0.013(4)
C35 0.046(6) 0.023(5) 0.033(6) -0.003(4) -0.011(5) -0.003(4)
C36 0.026(5) 0.017(5) 0.033(5) 0.005(4) -0.008(4) -0.013(4)
C41 0.016(4) 0.034(5) 0.020(5) -0.003(4) 0.000(4) -0.004(4)
C42 0.035(6) 0.061(7) 0.029(6) -0.001(5) -0.004(4) -0.023(5)
C43 0.039(6) 0.079(9) 0.035(6) 0.005(6) -0.011(5) -0.032(6)
C44 0.047(6) 0.051(7) 0.033(6) 0.010(5) 0.001(5) -0.018(5)
C45 0.031(5) 0.021(5) 0.042(6) -0.003(4) -0.003(4) -0.007(4)
C46 0.031(5) 0.031(5) 0.020(5) -0.004(4) -0.004(4) -0.013(4)
C51 0.024(5) 0.034(5) 0.028(5) 0.008(4) -0.013(4) -0.017(4)
C52 0.025(5) 0.022(5) 0.032(5) 0.000(4) -0.013(4) -0.009(4)
C53 0.038(5) 0.022(5) 0.027(5) 0.002(4) -0.009(4) -0.015(4)
C54 0.043(6) 0.038(6) 0.031(6) 0.009(4) -0.019(5) -0.023(5)
C55 0.020(5) 0.036(6) 0.037(6) 0.019(4) -0.020(4) -0.016(4)
C56 0.021(5) 0.039(6) 0.033(6) 0.006(4) -0.007(4) -0.014(4)
C61 0.026(5) 0.021(5) 0.042(6) -0.010(4) -0.018(4) 0.000(4)
C62 0.024(5) 0.039(6) 0.058(7) -0.023(5) -0.012(5) 0.002(5)
C63 0.041(6) 0.070(9) 0.060(8) -0.032(6) -0.028(6) 0.007(6)
C64 0.062(8) 0.027(6) 0.087(10) -0.008(6) -0.051(7) 0.002(6)
C65 0.046(6) 0.023(6) 0.080(8) -0.001(5) -0.047(6) -0.003(5)
C66 0.032(5) 0.028(6) 0.055(7) -0.008(5) -0.026(5) 0.004(4)

loop_
_atom_type_symbol
_atom_type_description
_atom_type_scat_dispersion_real
_atom_type_scat_dispersion_imag
_atom_type_scat_source
C C 0.0033 0.0016 'International Tables Vol C Tables 4.2.6.8 and 6.1.1.4'
H H 0.0000 0.0000 'International Tables Vol C Tables 4.2.6.8 and 6.1.1.4'
N N 0.0061 0.0033 'International Tables Vol C Tables 4.2.6.8 and 6.1.1.4'
O O 0.0106 0.0060 'International Tables Vol C Tables 4.2.6.8 and 6.1.1.4'
Si Si 0.0817 0.0704 'International Tables Vol C Tables 4.2.6.8 and 6.1.1.4'
P P 0.1023 0.0942 'International Tables Vol C Tables 4.2.6.8 and 6.1.1.4'
Cl Cl 0.1484 0.1585 'International Tables Vol C Tables 4.2.6.8 and 6.1.1.4'
Os Os -1.2165 7.6030 'International Tables Vol C Tables 4.2.6.8 and 6.1.1.4'

loop_
_geom_angle_atom_site_label_1
_geom_angle_atom_site_label_2
_geom_angle_atom_site_label_3
_geom_angle
C1 Os1 O1 76.9(3)
C1 Os1 Cl2 92.8(2)
O1 Os1 Cl2 169.57(17)
C1 Os1 P1 92.8(2)
O1 Os1 P1 94.14(16)
Cl2 Os1 P1 87.91(7)
C1 Os1 P2 93.9(2)
O1 Os1 P2 90.14(16)
Cl2 Os1 P2 88.94(7)
P1 Os1 P2 172.73(8)
C1 Os1 Cl1 161.4(2)
O1 Os1 Cl1 84.57(16)
Cl2 Os1 Cl1 105.75(7)
P1 Os1 Cl1 87.58(7)
P2 Os1 Cl1 86.97(7)
C11 P1 C31 101.8(4)
C11 P1 C21 105.7(4)
C31 P1 C21 103.7(4)
C11 P1 Os1 113.5(3)
C31 P1 Os1 116.9(3)
C21 P1 Os1 113.8(3)
C41 P2 C61 105.7(4)
C41 P2 C51 102.8(4)
C61 P2 C51 102.8(4)
C41 P2 Os1 116.2(3)
C61 P2 Os1 111.8(3)
C51 P2 Os1 116.0(3)
C2 C1 C5 105.5(7)
C2 C1 Os1 114.6(5)
C5 C1 Os1 139.9(6)
N1 C2 C1 118.5(8)
N1 C2 C3 131.0(8)
C1 C2 C3 109.5(7)
N1 C2 C3A 130.4(8)
C1 C2 C3A 110.5(7)
C3 C2 C3A 17.2(9)
C2 C3 C4 103.4(8)
C2 C3 C6 117.7(12)
C4 C3 C6 118.7(12)
C4 C3A C2 102.3(9)
C4 C3A C6A 111.5(12)
C2 C3A C6A 114.2(14)
C5 C4 C3 106.3(8)
C5 C4 C3A 107.7(9)
C3 C4 C3A 17.3(9)
C5 C4 Si1 125.3(6)
C3 C4 Si1 127.8(7)
C3A C4 Si1 126.3(8)
C4 C5 C1 112.5(7)
O2 N1 C2 127.0(8)
O2 N1 O1 118.1(6)
C2 N1 O1 114.9(7)
N1 O1 Os1 115.0(4)
C72 Si1 C73 109.8(5)
C72 Si1 C71 110.7(5)
C73 Si1 C71 110.2(4)
C72 Si1 C4 110.7(4)
C73 Si1 C4 106.8(4)
C71 Si1 C4 108.6(4)
C16 C11 C12 118.1(7)
C16 C11 P1 124.9(6)
C12 C11 P1 117.0(6)
C13 C12 C11 120.4(7)
C12 C13 C14 121.0(8)
C13 C14 C15 119.5(8)
C14 C15 C16 120.4(8)
C11 C16 C15 120.6(7)
C26 C21 C22 119.9(8)
C26 C21 P1 122.0(7)
C22 C21 P1 118.1(6)
C23 C22 C21 118.3(9)
C24 C23 C22 121.3(9)
C23 C24 C25 120.2(8)
C24 C25 C26 120.4(10)
C21 C26 C25 119.9(9)
C32 C31 C36 117.7(8)
C32 C31 P1 119.4(6)
C36 C31 P1 122.8(6)
C31 C32 C33 120.2(8)
C34 C33 C32 120.6(8)
C35 C34 C33 119.1(9)
C34 C35 C36 120.8(9)
C35 C36 C31 121.5(8)
C46 C41 C42 117.4(7)
C46 C41 P2 121.7(6)
C42 C41 P2 120.8(6)
C43 C42 C41 120.2(9)
C44 C43 C42 121.4(9)
C43 C44 C45 119.2(9)
C44 C45 C46 120.5(9)
C41 C46 C45 121.2(8)
C52 C51 C56 120.8(8)
C52 C51 P2 120.7(6)
C56 C51 P2 118.4(7)
C51 C52 C53 120.1(8)
C52 C53 C54 119.3(9)
C55 C54 C53 120.3(8)
C54 C55 C56 120.9(8)
C55 C56 C51 118.6(9)
C62 C61 C66 118.1(9)
C62 C61 P2 124.4(7)
C66 C61 P2 117.3(7)
C61 C62 C63 118.8(10)
C64 C63 C62 122.0(11)
C65 C64 C63 119.0(10)
C66 C65 C64 119.0(10)
C65 C66 C61 123.0(10)

loop_
_geom_bond_atom_site_label_1
_geom_bond_atom_site_label_2
_geom_bond_distance
Os1 C1 1.957(8)
Os1 O1 2.095(5)
Os1 Cl2 2.3233(19)
Os1 P1 2.398(2)
Os1 P2 2.403(2)
Os1 Cl1 2.410(2)
P1 C11 1.808(8)
P1 C31 1.813(8)
P1 C21 1.826(8)
P2 C41 1.819(8)
P2 C61 1.828(9)
P2 C51 1.834(8)
C1 C2 1.395(10)
C1 C5 1.463(10)
C2 N1 1.304(9)
C2 C3 1.502(9)
C2 C3A 1.521(17)
C3 C4 1.505(9)
C3 C6 1.540(9)
C3A C4 1.511(9)
C3A C6A 1.567(10)
C4 C5 1.369(11)
C4 Si1 1.877(8)
N1 O2 1.253(7)
N1 O1 1.307(8)
Si1 C72 1.821(10)
Si1 C73 1.839(8)
Si1 C71 1.861(9)
C11 C16 1.377(10)
C11 C12 1.418(10)
C12 C13 1.370(10)
C13 C14 1.375(11)
C14 C15 1.376(11)
C15 C16 1.399(11)
C21 C26 1.374(11)
C21 C22 1.416(11)
C22 C23 1.399(10)
C23 C24 1.360(13)
C24 C25 1.373(13)
C25 C26 1.397(11)
C31 C32 1.396(10)
C31 C36 1.402(10)
C32 C33 1.404(12)
C33 C34 1.399(12)
C34 C35 1.362(11)
C35 C36 1.388(11)
C41 C46 1.380(10)
C41 C42 1.407(11)
C42 C43 1.379(11)
C43 C44 1.362(12)
C44 C45 1.368(12)
C45 C46 1.387(10)
C51 C52 1.379(11)
C51 C56 1.405(11)
C52 C53 1.391(10)
C53 C54 1.398(11)
C54 C55 1.378(12)
C55 C56 1.387(11)
C61 C62 1.376(12)
C61 C66 1.407(11)
C62 C63 1.395(13)
C63 C64 1.388(14)
C64 C65 1.381(14)
C65 C66 1.358(12)
